data_2218092
loop_
_publ_author_name
'Sun, Sheng-Li'
'Chen, Chun-Liang'
'Gu, Chang-Sheng'
'Song, Weng-Dong'
'Hao, Xiao-Min'

_publ_section_title
;
 Diaquabis(benzyloxyacetato)copper(II)
;
_journal_coeditor_code CV2398
_journal_issue 5
_journal_name_full 'Acta Crystallographica Section E'
_journal_page_first m691
_journal_paper_doi 10.1107/S1600536808010593
_journal_volume 64
_journal_year 2008
_chemical_formula_iupac '[Cu (C9 H9 O3)2 (H2 O)2]'
_chemical_formula_moiety 'C18 H22 Cu O8'
_chemical_formula_sum 'C18 H22 Cu O8'
_chemical_formula_weight 429.91
_chemical_name_systematic
;
Diaquabis(benzyloxyacetato)copper(II)
;
_space_group_IT_number 14
_symmetry_cell_setting monoclinic
_symmetry_space_group_name_Hall '-P 2ybc'
_symmetry_space_group_name_H-M 'P 1 21/c 1'
_atom_sites_solution_hydrogens geom
_atom_sites_solution_primary direct
_atom_sites_solution_secondary difmap
_audit_creation_method SHELXL97
_cell_angle_alpha 90.00
_cell_angle_beta 110.283(3)
_cell_angle_gamma 90.00
_cell_formula_units_Z 2
_cell_length_a 11.8847(4)
_cell_length_b 7.1509(2)
_cell_length_c 11.6564(5)
_cell_measurement_reflns_used 7991
_cell_measurement_temperature 296(2)
_cell_measurement_theta_max 27.64
_cell_measurement_theta_min 1.83
_cell_volume 929.21(6)
_computing_cell_refinement 'SAINT (Bruker, 2004)'
_computing_data_collection 'APEX2 (Bruker, 2004)'
_computing_data_reduction 'SAINT (Bruker, 2004)'
_computing_molecular_graphics 'SHELXTL (Sheldrick, 2008)'
_computing_publication_material 'SHELXL97 (Sheldrick, 2008)'
_computing_structure_refinement 'SHELXL97 (Sheldrick, 2008)'
_computing_structure_solution 'SHELXS97 (Sheldrick, 2008)'
_diffrn_ambient_temperature 296(2)
_diffrn_detector_area_resol_mean 10.000
_diffrn_measured_fraction_theta_full 0.990
_diffrn_measured_fraction_theta_max 0.990
_diffrn_measurement_device_type 'Bruker P4'
_diffrn_measurement_method \w
_diffrn_radiation_monochromator graphite
_diffrn_radiation_source 'fine-focus sealed tube'
_diffrn_radiation_type MoK\a
_diffrn_radiation_wavelength 0.71073
_diffrn_reflns_av_R_equivalents 0.0351
_diffrn_reflns_av_sigmaI/netI 0.0375
_diffrn_reflns_limit_h_max 15
_diffrn_reflns_limit_h_min -15
_diffrn_reflns_limit_k_max 8
_diffrn_reflns_limit_k_min -9
_diffrn_reflns_limit_l_max 10
_diffrn_reflns_limit_l_min -15
_diffrn_reflns_number 7991
_diffrn_reflns_theta_full 27.64
_diffrn_reflns_theta_max 27.64
_diffrn_reflns_theta_min 1.83
_diffrn_standards_decay_% 0
_diffrn_standards_interval_count 0
_diffrn_standards_interval_time 0
_diffrn_standards_number 0
_exptl_absorpt_coefficient_mu 1.218
_exptl_absorpt_correction_T_max 0.803
_exptl_absorpt_correction_T_min 0.711
_exptl_absorpt_correction_type multi-scan
_exptl_absorpt_process_details '(SADABS; Sheldrick, 1996)'
_exptl_crystal_colour blue
_exptl_crystal_density_diffrn 1.536
_exptl_crystal_density_method 'not measured'
_exptl_crystal_description prism
_exptl_crystal_F_000 446
_exptl_crystal_size_max 0.32
_exptl_crystal_size_mid 0.24
_exptl_crystal_size_min 0.18
_refine_diff_density_max 0.404
_refine_diff_density_min -0.574
_refine_ls_extinction_method none
_refine_ls_goodness_of_fit_ref 1.030
_refine_ls_hydrogen_treatment mixed
_refine_ls_matrix_type full
_refine_ls_number_parameters 130
_refine_ls_number_reflns 2144
_refine_ls_number_restraints 3
_refine_ls_restrained_S_all 1.030
_refine_ls_R_factor_all 0.0521
_refine_ls_R_factor_gt 0.0336
_refine_ls_shift/su_max 0.000
_refine_ls_shift/su_mean 0.000
_refine_ls_structure_factor_coef Fsqd
_refine_ls_weighting_details 'calc w=1/[\s^2^(Fo^2^)+(0.0429P)^2^] where P=(Fo^2^+2Fc^2^)/3'
_refine_ls_weighting_scheme calc
_refine_ls_wR_factor_gt 0.0767
_refine_ls_wR_factor_ref 0.0823
_reflns_number_gt 1606
_reflns_number_total 2144
_reflns_threshold_expression I>2\s(I)
_cod_data_source_file cv2398.cif
_cod_data_source_block I
_cod_depositor_comments
;
The following automatic conversions were performed:
'_symmetry_cell_setting' value 'Monoclinic' changed to 'monoclinic'
according to '/home/saulius/struct/CIF-dictionaries/cif_core.dic'
dictionary named 'cif_core.dic' version 2.4.1 from
2010-06-29.

'_geom_bond_publ_flag' value 'NO' changed to 'no' according
to '/home/saulius/struct/CIF-dictionaries/cif_core.dic' dictionary named
'cif_core.dic' version 2.4.1 from 2010-06-29 (29
times).

'_geom_angle_publ_flag' value 'NO' changed to 'no' according to
'/home/saulius/struct/CIF-dictionaries/cif_core.dic' dictionary named
'cif_core.dic' version 2.4.1 from 2010-06-29 (55
times).

'_geom_torsion_publ_flag' value 'NO' changed to 'no' according to
'/home/saulius/struct/CIF-dictionaries/cif_core.dic' dictionary named
'cif_core.dic' version 2.4.1 from 2010-06-29 (30
times).

'_geom_hbond_publ_flag' value 'YES' changed to 'yes' according to
'/home/saulius/struct/CIF-dictionaries/cif_core.dic' dictionary named
'cif_core.dic' version 2.4.1 from 2010-06-29 (2 times).

Automatic conversion script
Id: cif_fix_enum 1527 2010-12-29 10:47:43Z saulius 

The following automatic conversions were performed:

'_symmetry_cell_setting' value 'Monoclinic' changed to 'monoclinic'
according to /home/saulius/struct/CIF-dictionaries/cif_core.dic
dictionary named 'cif_core.dic' version 2.4.1 from
2010-06-29.

'_geom_bond_publ_flag' value 'NO' changed to 'no'
according to /home/saulius/struct/CIF-dictionaries/cif_core.dic
dictionary named 'cif_core.dic' version 2.4.1 from 2010-06-29 (29
times).

'_geom_angle_publ_flag' value 'NO' changed to 'no' according
to /home/saulius/struct/CIF-dictionaries/cif_core.dic dictionary
named 'cif_core.dic' version 2.4.1 from 2010-06-29 (55
times).

'_geom_torsion_publ_flag' value 'NO' changed to 'no'
according to /home/saulius/struct/CIF-dictionaries/cif_core.dic
dictionary named 'cif_core.dic' version 2.4.1 from 2010-06-29 (30
times).

'_geom_hbond_publ_flag' value 'YES' changed to 'yes'
according to /home/saulius/struct/CIF-dictionaries/cif_core.dic
dictionary named 'cif_core.dic' version 2.4.1 from 2010-06-29 (2
times).

Automatic conversion script
Id: cif_fix_values 1715 2011-07-08 13:25:40Z adriana 
;
_cod_original_sg_symbol_H-M 'P 21/c'
_cod_database_code 2218092
_cod_database_fobs_code 2218092

loop_
_symmetry_equiv_pos_as_xyz
'x, y, z'
'-x, y+1/2, -z+1/2'
'-x, -y, -z'
'x, -y-1/2, z-1/2'

loop_
_atom_site_type_symbol
_atom_site_label
_atom_site_fract_x
_atom_site_fract_y
_atom_site_fract_z
_atom_site_U_iso_or_equiv
_atom_site_adp_type
_atom_site_calc_flag
_atom_site_refinement_flags
_atom_site_occupancy
Cu Cu1 0.5000 0.0000 0.5000 0.02860(13) Uani d S 1
O O1 0.47417(14) 0.2249(2) 0.58090(13) 0.0345(4) Uani d . 1
O O2 0.53762(17) 0.4957(2) 0.67150(14) 0.0417(4) Uani d . 1
O O3 0.66880(13) 0.1742(2) 0.52517(14) 0.0407(4) Uani d . 1
O O1W 0.42562(15) 0.1187(2) 0.33393(14) 0.0374(4) Uani d D 1
C C1 0.5503(2) 0.3554(3) 0.61482(17) 0.0325(5) Uani d . 1
C C2 0.6644(2) 0.3444(3) 0.5852(2) 0.0376(5) Uani d . 1
C C3 0.7506(2) 0.1723(4) 0.4603(2) 0.0442(6) Uani d . 1
C C4 0.8798(2) 0.1745(3) 0.54208(19) 0.0341(5) Uani d . 1
C C5 0.9166(2) 0.0908(4) 0.6556(2) 0.0427(6) Uani d . 1
C C6 1.0355(3) 0.0908(4) 0.7283(2) 0.0510(7) Uani d . 1
C C7 1.1196(2) 0.1751(4) 0.6891(2) 0.0513(7) Uani d . 1
C C8 1.0844(2) 0.2568(4) 0.5758(3) 0.0507(7) Uani d . 1
C C9 0.9650(2) 0.2583(4) 0.5025(2) 0.0430(6) Uani d . 1
H H1W1 0.425(2) 0.2360(13) 0.335(2) 0.056 Uiso d D 1
H H1W2 0.457(2) 0.075(3) 0.286(2) 0.056 Uiso d D 1
H H2A 0.6675 0.4486 0.5331 0.045 Uiso calc R 1
H H2B 0.7333 0.3530 0.6601 0.045 Uiso calc R 1
H H3A 0.7352 0.2803 0.4067 0.053 Uiso calc R 1
H H3B 0.7361 0.0612 0.4094 0.053 Uiso calc R 1
H H5A 0.8604 0.0339 0.6833 0.051 Uiso calc R 1
H H6A 1.0593 0.0333 0.8045 0.061 Uiso calc R 1
H H7A 1.1998 0.1768 0.7392 0.062 Uiso calc R 1
H H8A 1.1414 0.3115 0.5482 0.061 Uiso calc R 1
H H9A 0.9416 0.3157 0.4262 0.052 Uiso calc R 1

loop_
_atom_site_aniso_label
_atom_site_aniso_U_11
_atom_site_aniso_U_22
_atom_site_aniso_U_33
_atom_site_aniso_U_12
_atom_site_aniso_U_13
_atom_site_aniso_U_23
Cu1 0.0348(2) 0.0229(2) 0.03073(19) -0.00185(16) 0.01464(16) -0.00319(15)
O1 0.0435(9) 0.0261(8) 0.0393(8) -0.0028(7) 0.0212(7) -0.0052(7)
O2 0.0643(11) 0.0267(9) 0.0400(8) -0.0002(8) 0.0254(8) -0.0066(7)
O1W 0.0465(10) 0.0316(9) 0.0357(8) 0.0020(8) 0.0160(7) 0.0004(7)
C1 0.0444(13) 0.0287(12) 0.0245(9) 0.0028(10) 0.0122(10) 0.0021(9)
C2 0.0400(13) 0.0300(13) 0.0423(12) -0.0057(10) 0.0136(11) -0.0086(10)
O3 0.0369(9) 0.0375(9) 0.0537(9) -0.0061(7) 0.0234(8) -0.0147(8)
C3 0.0414(14) 0.0559(17) 0.0389(12) -0.0013(12) 0.0188(11) -0.0086(11)
C4 0.0382(12) 0.0335(12) 0.0347(11) 0.0017(10) 0.0178(10) -0.0028(9)
C5 0.0493(16) 0.0419(14) 0.0427(12) 0.0061(12) 0.0233(12) 0.0054(11)
C6 0.0590(18) 0.0537(17) 0.0393(13) 0.0205(14) 0.0158(13) 0.0053(12)
C7 0.0400(14) 0.0482(17) 0.0584(15) 0.0070(13) 0.0077(13) -0.0118(13)
C8 0.0413(15) 0.0456(16) 0.0726(18) -0.0036(12) 0.0289(14) -0.0005(14)
C9 0.0453(14) 0.0432(15) 0.0459(13) 0.0038(11) 0.0225(12) 0.0055(11)

loop_
_atom_type_symbol
_atom_type_description
_atom_type_scat_dispersion_real
_atom_type_scat_dispersion_imag
_atom_type_scat_source
C C 0.0033 0.0016 'International Tables Vol C Tables 4.2.6.8 and 6.1.1.4'
H H 0.0000 0.0000 'International Tables Vol C Tables 4.2.6.8 and 6.1.1.4'
O O 0.0106 0.0060 'International Tables Vol C Tables 4.2.6.8 and 6.1.1.4'
Cu Cu 0.3201 1.2651 'International Tables Vol C Tables 4.2.6.8 and 6.1.1.4'

loop_
_geom_angle_atom_site_label_1
_geom_angle_atom_site_label_2
_geom_angle_atom_site_label_3
_geom_angle_site_symmetry_1
_geom_angle_site_symmetry_3
_geom_angle
_geom_angle_publ_flag
O1 Cu1 O1 3_656 . 180.00(7) no
O1 Cu1 O3 3_656 . 103.51(6) no
O1 Cu1 O3 . . 76.49(6) no
O1 Cu1 O1W 3_656 . 88.45(6) no
O1 Cu1 O1W . . 91.55(6) no
O3 Cu1 O3 . 3_656 180.0 no
O1W Cu1 O3 . . 88.11(6) no
O1W Cu1 O3 3_656 . 91.89(6) no
O1W Cu1 O1W . 3_656 180.0 no
Cu1 O1W H1W1 . . 114.0(18) no
Cu1 O1W H1W2 . . 109.5(18) no
O1 Cu1 O3 3_656 3_656 76.49(6) no
O1 Cu1 O3 . 3_656 103.51(6) no
O1 Cu1 O1W 3_656 3_656 91.55(6) no
O1 Cu1 O1W . 3_656 88.45(6) no
O1 C1 C2 . . 119.44(18) no
O2 C1 O1 . . 123.9(2) no
O2 C1 C2 . . 116.6(2) no
O3 C2 C1 . . 110.35(18) no
O3 C2 H2A . . 109.6 no
O3 C2 H2B . . 109.6 no
O3 C3 C4 . . 113.51(18) no
O3 C3 H3A . . 108.9 no
O3 C3 H3B . . 108.9 no
O1W Cu1 O3 . 3_656 91.89(6) no
O1W Cu1 O3 3_656 3_656 88.11(6) no
C1 O1 Cu1 . . 123.14(13) no
C1 C2 H2A . . 109.6 no
C1 C2 H2B . . 109.6 no
C2 O3 C3 . . 114.88(17) no
C2 O3 Cu1 . . 110.48(12) no
C3 O3 Cu1 . . 130.94(13) no
C4 C3 H3A . . 108.9 no
C4 C3 H3B . . 108.9 no
C4 C5 H5A . . 119.7 no
C4 C9 H9A . . 119.9 no
C5 C4 C9 . . 118.8(2) no
C5 C4 C3 . . 121.3(2) no
C5 C6 C7 . . 120.4(2) no
C5 C6 H6A . . 119.8 no
C6 C5 C4 . . 120.6(2) no
C6 C5 H5A . . 119.7 no
C6 C7 H7A . . 120.2 no
C7 C6 H6A . . 119.8 no
C7 C8 C9 . . 120.3(2) no
C7 C8 H8A . . 119.9 no
C8 C7 C6 . . 119.6(2) no
C8 C7 H7A . . 120.2 no
C8 C9 C4 . . 120.3(2) no
C8 C9 H9A . . 119.9 no
C9 C8 H8A . . 119.9 no
C9 C4 C3 . . 119.9(2) no
H1W1 O1W H1W2 . . 113.6(15) no
H2A C2 H2B . . 108.1 no
H3A C3 H3B . . 107.7 no

loop_
_geom_bond_atom_site_label_1
_geom_bond_atom_site_label_2
_geom_bond_site_symmetry_2
_geom_bond_distance
_geom_bond_publ_flag
Cu1 O1 . 1.9420(14) no
Cu1 O3 . 2.2922(14) no
Cu1 O1W . 2.0157(15) no
O1 C1 . 1.264(3) no
O2 C1 . 1.239(2) no
Cu1 O1 3_656 1.9420(14) no
Cu1 O3 3_656 2.2922(14) no
Cu1 O1W 3_656 2.0157(15) no
O3 C3 . 1.424(2) no
O1W H1W1 . 0.839(9) no
O1W H1W2 . 0.83(2) no
C1 C2 . 1.512(3) no
C2 O3 . 1.414(2) no
C2 H2A . 0.9700 no
C2 H2B . 0.9700 no
C3 C4 . 1.500(3) no
C3 H3A . 0.9700 no
C3 H3B . 0.9700 no
C4 C5 . 1.379(3) no
C4 C9 . 1.386(3) no
C5 C6 . 1.372(4) no
C5 H5A . 0.9300 no
C6 C7 . 1.374(4) no
C6 H6A . 0.9300 no
C7 C8 . 1.370(4) no
C7 H7A . 0.9300 no
C8 C9 . 1.380(4) no
C8 H8A . 0.9300 no
C9 H9A . 0.9300 no

loop_
_geom_hbond_atom_site_label_D
_geom_hbond_atom_site_label_H
_geom_hbond_atom_site_label_A
_geom_hbond_site_symmetry_A
_geom_hbond_distance_DH
_geom_hbond_distance_HA
_geom_hbond_distance_DA
_geom_hbond_angle_DHA
_geom_hbond_publ_flag
O1W H1W1 O2 3_666 0.839(9) 1.978(12) 2.796(2) 165(2) yes
O1W H1W2 O2 4_565 0.83(2) 1.964(10) 2.788(2) 173(2) yes

loop_
_geom_torsion_atom_site_label_1
_geom_torsion_atom_site_label_2
_geom_torsion_atom_site_label_3
_geom_torsion_atom_site_label_4
_geom_torsion_site_symmetry_1
_geom_torsion
_geom_torsion_publ_flag
Cu1 O1 C1 O2 . -176.53(15) no
Cu1 O1 C1 C2 . 3.9(3) no
Cu1 O3 C3 C4 . -134.22(17) no
O1 Cu1 O3 C2 3_656 -179.29(13) no
O1 Cu1 O3 C2 . 0.71(13) no
O1 Cu1 O3 C3 3_656 24.0(2) no
O1 Cu1 O3 C3 . -156.0(2) no
O1 C1 C2 O3 . -2.8(3) no
O2 C1 C2 O3 . 177.60(17) no
O3 Cu1 O1 C1 . -2.51(15) no
O3 Cu1 O1 C1 3_656 177.49(15) no
O3 C3 C4 C5 . 31.9(3) no
O3 C3 C4 C9 . -149.7(2) no
O1W Cu1 O1 C1 . -90.19(16) no
O1W Cu1 O1 C1 3_656 89.81(16) no
O1W Cu1 O3 C2 . 92.76(14) no
O1W Cu1 O3 C2 3_656 -87.24(14) no
O1W Cu1 O3 C3 . -63.95(19) no
O1W Cu1 O3 C3 3_656 116.05(19) no
C1 C2 O3 C3 . 161.48(18) no
C1 C2 O3 Cu1 . 0.7(2) no
C2 O3 C3 C4 . 69.9(3) no
C3 C4 C5 C6 . 178.6(2) no
C3 C4 C9 C8 . -178.3(2) no
C4 C5 C6 C7 . 0.3(4) no
C5 C4 C9 C8 . 0.2(3) no
C5 C6 C7 C8 . -1.2(4) no
C6 C7 C8 C9 . 1.5(4) no
C7 C8 C9 C4 . -1.0(4) no
C9 C4 C5 C6 . 0.1(3) no
